data_7710057
loop_
_publ_author_name
'Viau, Lydie'
'Knorr, Michael'
'Knauer, Lena'
'Brieger, Lukas'
'Strohman, Carsten'

_publ_section_title
;
 2,2&#x2019;-Ethylenebis(1,3-dithiane) as polydentate m2-, m4- and
 m5-assembling ligand for the construction of sulphur-rich Cu(I), Hg(II)
 and heterometallic Cu(I)/Hg(II) coordination polymers featuring uncommon
 network architectures
;
_journal_name_full 'Dalton Transactions'
_journal_paper_doi 10.1039/D2DT00800A
_journal_year 2022
_chemical_formula_moiety 'C5 H9 Cl Cu S2'
_chemical_formula_sum 'C5 H9 Cl Cu S2'
_chemical_formula_weight 232.23
_space_group_crystal_system monoclinic
_space_group_IT_number 12
_space_group_name_Hall '-C 2y'
_space_group_name_H-M_alt 'C 1 2/m 1'
_atom_sites_solution_hydrogens geom
_atom_sites_solution_primary dual
_audit_creation_date 2021-02-01
_audit_creation_method
;
Olex2 1.3-alpha
(compiled 2020.11.12 svn.r5f609507 for OlexSys, GUI svn.r6226)
;
_audit_update_record
;
2022-03-30 deposited with the CCDC.	2022-04-18 downloaded from the CCDC.
;
_cell_angle_alpha 90
_cell_angle_beta 100.814(2)
_cell_angle_gamma 90
_cell_formula_units_Z 4
_cell_length_a 18.3202(9)
_cell_length_b 6.7228(3)
_cell_length_c 6.1576(3)
_cell_measurement_reflns_used 7625
_cell_measurement_temperature 100
_cell_measurement_theta_max 30.52
_cell_measurement_theta_min 2.26
_cell_volume 744.92(6)
_computing_cell_refinement 'SAINT V8.38A (Bruker, 2018)'
_computing_data_collection 'APEX4 v2021.10-0 (Bruker, 2021)'
_computing_data_reduction 'SAINT V8.38A (Bruker, 2018)'
_computing_molecular_graphics 'Olex2 1.3-alpha (Dolomanov et al., 2009)'
_computing_publication_material 'Olex2 1.3-alpha (Dolomanov et al., 2009)'
_computing_structure_refinement 'XL  (Sheldrick, 2008)'
_computing_structure_solution 'XT  (Sheldrick, 2015)'
_diffrn_ambient_temperature 100.0
_diffrn_detector 'Bruker D8 VENTURE area detector'
_diffrn_detector_area_resol_mean 10.4167
_diffrn_detector_type 'CPAD PHOTON II area detector'
_diffrn_measured_fraction_theta_full 0.995
_diffrn_measured_fraction_theta_max 0.997
_diffrn_measurement_device 'four-circle diffractometer'
_diffrn_measurement_device_type 'Bruker D8 Venture'
_diffrn_measurement_method '\w and \f scans'
_diffrn_radiation_monochromator 'HELIOS mirror optics'
_diffrn_radiation_probe x-ray
_diffrn_radiation_type MoK\a
_diffrn_radiation_wavelength 0.71073
_diffrn_reflns_av_R_equivalents 0.0388
_diffrn_reflns_av_unetI/netI 0.0291
_diffrn_reflns_Laue_measured_fraction_full 0.995
_diffrn_reflns_Laue_measured_fraction_max 0.997
_diffrn_reflns_limit_h_max 26
_diffrn_reflns_limit_h_min -26
_diffrn_reflns_limit_k_max 9
_diffrn_reflns_limit_k_min -9
_diffrn_reflns_limit_l_max 6
_diffrn_reflns_limit_l_min -8
_diffrn_reflns_number 7287
_diffrn_reflns_point_group_measured_fraction_full 0.995
_diffrn_reflns_point_group_measured_fraction_max 0.997
_diffrn_reflns_theta_full 25.242
_diffrn_reflns_theta_max 30.477
_diffrn_reflns_theta_min 2.264
_diffrn_source 'microfocus sealed X-ray tube'
_diffrn_source_current 1.0
_diffrn_source_power 0.05
_diffrn_source_type 'Incoatec I\ms'
_diffrn_source_voltage 50.0
_diffrn_standards_number 0
_exptl_absorpt_coefficient_mu 3.751
_exptl_absorpt_correction_T_max 0.5644
_exptl_absorpt_correction_T_min 0.4639
_exptl_absorpt_correction_type multi-scan
_exptl_absorpt_process_details
'SADABS-2016/2 (Bruker,2016/2) was used for absorption correction. wR2(int) was 0.0810 before and 0.0522 after correction. The Ratio of minimum to maximum transmission is 0.8765. The \l/2 correction factor is Not present.'
_exptl_crystal_colour colourless
_exptl_crystal_colour_primary colourless
_exptl_crystal_density_diffrn 2.071
_exptl_crystal_description plate
_exptl_crystal_F_000 468
_exptl_crystal_size_max 0.232
_exptl_crystal_size_mid 0.172
_exptl_crystal_size_min 0.035
_refine_diff_density_max 1.603
_refine_diff_density_min -0.661
_refine_diff_density_rms 0.150
_refine_ls_extinction_method none
_refine_ls_goodness_of_fit_ref 1.279
_refine_ls_hydrogen_treatment constr
_refine_ls_matrix_type full
_refine_ls_number_parameters 49
_refine_ls_number_reflns 1217
_refine_ls_number_restraints 0
_refine_ls_restrained_S_all 1.279
_refine_ls_R_factor_all 0.0478
_refine_ls_R_factor_gt 0.0395
_refine_ls_shift/su_max 0.000
_refine_ls_shift/su_mean 0.000
_refine_ls_structure_factor_coef Fsqd
_refine_ls_weighting_details 'w=1/[\s^2^(Fo^2^)+(0.0260P)^2^+4.4715P] where P=(Fo^2^+2Fc^2^)/3'
_refine_ls_weighting_scheme calc
_refine_ls_wR_factor_gt 0.0870
_refine_ls_wR_factor_ref 0.0908
_reflns_Friedel_coverage 0.000
_reflns_number_gt 1064
_reflns_number_total 1217
_reflns_threshold_expression 'I > 2\s(I)'
_cod_data_source_file d2dt00800a2.cif
_cod_data_source_block b1583_0m
_cod_database_code 7710057
_shelx_shelxl_version_number 2018/3
_shelx_space_group_comment
;
The symmetry employed for this shelxl refinement is uniquely defined
by the following loop, which should always be used as a source of
symmetry information in preference to the above space-group names.
They are only intended as comments.
;
_shelx_estimated_absorpt_t_max 0.880
_shelx_estimated_absorpt_t_min 0.477
_olex2_refinement_description
;
1. Fixed Uiso
 At 1.2 times of:
  All C(H) groups, All C(H,H) groups
2. Others
 Fixed Sof: H2A(0.5) H2B(0.5)
3.a Ternary CH refined with riding coordinates:
 C1(H1)
3.b Secondary CH2 refined with riding coordinates:
 C2(H2A,H2B), C3(H3A,H3B), C4(H4A,H4B)
;
_olex2_submission_special_instructions 'No special instructions were received'

loop_
_space_group_symop_operation_xyz
'x, y, z'
'-x, y, -z'
'x+1/2, y+1/2, z'
'-x+1/2, y+1/2, -z'
'-x, -y, -z'
'x, -y, z'
'-x+1/2, -y+1/2, -z'
'x+1/2, -y+1/2, z'

loop_
_atom_site_label
_atom_site_type_symbol
_atom_site_fract_x
_atom_site_fract_y
_atom_site_fract_z
_atom_site_U_iso_or_equiv
_atom_site_adp_type
_atom_site_occupancy
_atom_site_site_symmetry_order
_atom_site_calc_flag
_atom_site_refinement_flags_posn
_atom_site_refinement_flags_adp
_atom_site_refinement_flags_occupancy
_atom_site_disorder_assembly
_atom_site_disorder_group
Cu1 Cu 0.44138(3) 1.000000 0.77757(10) 0.01336(15) Uani 1 2 d S T P . .
Cl1 Cl 0.56887(6) 1.000000 0.83043(18) 0.0128(2) Uani 1 2 d S T P . .
S1 S 0.37820(4) 0.72246(11) 0.63006(12) 0.01039(16) Uani 1 1 d . . . . .
C1 C 0.4337(2) 0.500000 0.7165(7) 0.0097(7) Uani 1 2 d S T P . .
H1 H 0.446786 0.500000 0.881640 0.012 Uiso 1 2 calc R U P . .
C2 C 0.5057(2) 0.500000 0.6266(7) 0.0102(7) Uani 1 2 d S T P . .
H2A H 0.535063 0.381134 0.683503 0.012 Uiso 0.5 1 calc R U P . .
H2B H 0.535063 0.618866 0.683503 0.012 Uiso 0.5 1 calc R U P . .
C3 C 0.30780(17) 0.6898(5) 0.8000(5) 0.0129(6) Uani 1 1 d . . . . .
H3A H 0.332383 0.687008 0.957564 0.015 Uiso 1 1 calc R U . . .
H3B H 0.273779 0.805472 0.778558 0.015 Uiso 1 1 calc R U . . .
C4 C 0.2624(2) 0.500000 0.7468(8) 0.0126(8) Uani 1 2 d S T P . .
H4A H 0.239830 0.500000 0.587561 0.015 Uiso 1 2 calc R U P . .
H4B H 0.221509 0.500000 0.831394 0.015 Uiso 1 2 calc R U P . .

loop_
_atom_site_aniso_label
_atom_site_aniso_U_11
_atom_site_aniso_U_22
_atom_site_aniso_U_33
_atom_site_aniso_U_23
_atom_site_aniso_U_13
_atom_site_aniso_U_12
Cu1 0.0116(3) 0.0095(3) 0.0192(3) 0.000 0.0032(2) 0.000
Cl1 0.0115(5) 0.0129(5) 0.0142(5) 0.000 0.0031(4) 0.000
S1 0.0099(3) 0.0082(3) 0.0133(3) 0.0007(3) 0.0028(3) 0.0004(3)
C1 0.0086(18) 0.0068(17) 0.0133(18) 0.000 0.0007(15) 0.000
C2 0.0083(18) 0.0096(17) 0.0126(18) 0.000 0.0020(15) 0.000
C3 0.0123(14) 0.0112(13) 0.0163(14) -0.0020(11) 0.0055(11) -0.0006(11)
C4 0.0099(19) 0.0115(19) 0.017(2) 0.000 0.0039(16) 0.000

loop_
_atom_type_symbol
_atom_type_description
_atom_type_scat_dispersion_real
_atom_type_scat_dispersion_imag
_atom_type_scat_source
C C 0.0033 0.0016 'International Tables Vol C Tables 4.2.6.8 and 6.1.1.4'
H H 0.0000 0.0000 'International Tables Vol C Tables 4.2.6.8 and 6.1.1.4'
Cl Cl 0.1484 0.1585 'International Tables Vol C Tables 4.2.6.8 and 6.1.1.4'
Cu Cu 0.3201 1.2651 'International Tables Vol C Tables 4.2.6.8 and 6.1.1.4'
S S 0.1246 0.1234 'International Tables Vol C Tables 4.2.6.8 and 6.1.1.4'

loop_
_geom_angle_atom_site_label_1
_geom_angle_atom_site_label_2
_geom_angle_atom_site_label_3
_geom_angle
_geom_angle_site_symmetry_1
_geom_angle_site_symmetry_3
_geom_angle_publ_flag
Cl1 Cu1 Cl1 97.12(4) . 5_677 ?
S1 Cu1 Cl1 105.28(3) 6_575 5_677 ?
S1 Cu1 Cl1 118.73(3) 6_575 . ?
S1 Cu1 Cl1 118.73(3) . . ?
S1 Cu1 Cl1 105.28(3) . 5_677 ?
S1 Cu1 S1 109.01(5) . 6_575 ?
Cu1 Cl1 Cu1 82.88(4) . 5_677 ?
C1 S1 Cu1 109.78(12) . . ?
C3 S1 Cu1 103.30(11) . . ?
C3 S1 C1 98.55(17) . . ?
S1 C1 S1 109.6(2) . 6_565 ?
S1 C1 H1 108.1 6_565 . ?
S1 C1 H1 108.1 . . ?
C2 C1 S1 111.45(18) . 6_565 ?
C2 C1 S1 111.45(18) . . ?
C2 C1 H1 108.1 . . ?
C1 C2 C2 114.0(4) . 5_666 ?
C1 C2 H2A 108.7 . . ?
C1 C2 H2B 108.7 . . ?
C2 C2 H2A 108.7 5_666 . ?
C2 C2 H2B 108.7 5_666 . ?
H2A C2 H2B 107.6 . . ?
S1 C3 H3A 108.9 . . ?
S1 C3 H3B 108.9 . . ?
H3A C3 H3B 107.8 . . ?
C4 C3 S1 113.2(2) . . ?
C4 C3 H3A 108.9 . . ?
C4 C3 H3B 108.9 . . ?
C3 C4 C3 113.6(4) . 6_565 ?
C3 C4 H4A 108.8 . . ?
C3 C4 H4A 108.8 6_565 . ?
C3 C4 H4B 108.8 . . ?
C3 C4 H4B 108.8 6_565 . ?
H4A C4 H4B 107.7 . . ?

loop_
_geom_bond_atom_site_label_1
_geom_bond_atom_site_label_2
_geom_bond_distance
_geom_bond_site_symmetry_2
_geom_bond_publ_flag
Cu1 Cl1 2.4559(12) 5_677 ?
Cu1 Cl1 2.2969(12) . ?
Cu1 S1 2.2917(8) 6_575 ?
Cu1 S1 2.2917(8) . ?
S1 C1 1.830(3) . ?
S1 C3 1.820(3) . ?
C1 H1 1.0000 . ?
C1 C2 1.524(6) . ?
C2 C2 1.533(9) 5_666 ?
C2 H2A 0.9900 . ?
C2 H2B 0.9900 . ?
C3 H3A 0.9900 . ?
C3 H3B 0.9900 . ?
C3 C4 1.524(4) . ?
C4 H4A 0.9900 . ?
C4 H4B 0.9900 . ?

loop_
_geom_torsion_atom_site_label_1
_geom_torsion_atom_site_label_2
_geom_torsion_atom_site_label_3
_geom_torsion_atom_site_label_4
_geom_torsion
_geom_torsion_site_symmetry_1
_geom_torsion_site_symmetry_2
_geom_torsion_site_symmetry_3
_geom_torsion_site_symmetry_4
_geom_torsion_publ_flag
Cu1 S1 C1 S1 172.39(15) . . . 6_565 ?
Cu1 S1 C1 C2 -63.8(3) . . . . ?
Cu1 S1 C3 C4 -174.6(2) . . . . ?
S1 C1 C2 C2 61.40(19) 6_565 . . 5_666 ?
S1 C1 C2 C2 -61.40(19) . . . 5_666 ?
S1 C3 C4 C3 65.5(4) . . . 6_565 ?
C1 S1 C3 C4 -61.8(3) . . . . ?
C3 S1 C1 S1 64.9(2) . . . 6_565 ?
C3 S1 C1 C2 -171.3(3) . . . . ?
